data_7200777
loop_
_publ_author_name
'Harada, Jun'
'Harakawa, Mayuko'
'Sugiyama, Shingo'
'Ogawa, Keiichiro'

_publ_section_title
;
 Single crystal cis--trans photoisomerizations of
 2-(9-anthrylmethylene)-1-indanones
;
_journal_issue 7
_journal_name_full CrystEngComm
_journal_page_first 1235
_journal_paper_doi 10.1039/b821900a
_journal_volume 11
_journal_year 2009
_chemical_formula_sum 'C24 H16 O'
_chemical_formula_weight 320.37
_chemical_melting_point 221
_chemical_name_systematic
;
(Z)-2-(9-anthrylmethylene)-1-indanone
;
_space_group_IT_number 14
_symmetry_cell_setting monoclinic
_symmetry_space_group_name_Hall '-P 2yab'
_symmetry_space_group_name_H-M 'P 1 21/a 1'
_atom_sites_solution_hydrogens geom
_atom_sites_solution_primary direct
_atom_sites_solution_secondary difmap
_audit_creation_method SHELXL-97
_cell_angle_alpha 90.00
_cell_angle_beta 101.625(2)
_cell_angle_gamma 90.00
_cell_formula_units_Z 4
_cell_length_a 11.7174(10)
_cell_length_b 13.8685(12)
_cell_length_c 10.5133(9)
_cell_measurement_reflns_used 6360
_cell_measurement_temperature 300
_cell_measurement_theta_max 30.0
_cell_measurement_theta_min 2.3
_cell_volume 1673.4(2)
_computing_cell_refinement 'SAINT (Bruker, 1998)'
_computing_data_collection 'SMART (Bruker, 1998)'
_computing_data_reduction SAINT
_computing_molecular_graphics 'SHELXTL (Sheldrick, 2008)'
_computing_publication_material SHELXTL
_computing_structure_refinement 'SHELXL-97 (Sheldrick, 2008)'
_computing_structure_solution 'SHELXS-97 (Sheldrick, 2008)'
_diffrn_ambient_temperature 300
_diffrn_detector_area_resol_mean 8.192
_diffrn_measured_fraction_theta_full 0.999
_diffrn_measured_fraction_theta_max 0.999
_diffrn_measurement_device_type 'Bruker SMART 1000 CCD diffractometer'
_diffrn_measurement_method \w_scan
_diffrn_radiation_monochromator graphite
_diffrn_radiation_source 'fine-focus sealed tube'
_diffrn_radiation_type MoK\a
_diffrn_radiation_wavelength 0.71073
_diffrn_reflns_av_R_equivalents 0.0448
_diffrn_reflns_av_sigmaI/netI 0.0357
_diffrn_reflns_limit_h_max 16
_diffrn_reflns_limit_h_min -16
_diffrn_reflns_limit_k_max 19
_diffrn_reflns_limit_k_min -19
_diffrn_reflns_limit_l_max 14
_diffrn_reflns_limit_l_min -14
_diffrn_reflns_number 25403
_diffrn_reflns_theta_full 30.04
_diffrn_reflns_theta_max 30.04
_diffrn_reflns_theta_min 1.98
_diffrn_standards_decay_% 0
_exptl_absorpt_coefficient_mu 0.076
_exptl_absorpt_correction_T_max 0.9805
_exptl_absorpt_correction_T_min 0.9687
_exptl_absorpt_correction_type multi-scan
_exptl_absorpt_process_details 'SADABS (Sheldrick, 2002)'
_exptl_crystal_colour yellow
_exptl_crystal_density_diffrn 1.272
_exptl_crystal_density_method 'not measured'
_exptl_crystal_description block
_exptl_crystal_F_000 672
_exptl_crystal_size_max 0.42
_exptl_crystal_size_mid 0.30
_exptl_crystal_size_min 0.26
_refine_diff_density_max 0.267
_refine_diff_density_min -0.217
_refine_diff_density_rms 0.039
_refine_ls_extinction_method none
_refine_ls_goodness_of_fit_ref 1.027
_refine_ls_hydrogen_treatment constr
_refine_ls_matrix_type full
_refine_ls_number_parameters 229
_refine_ls_number_reflns 4909
_refine_ls_number_restraints 0
_refine_ls_restrained_S_all 1.027
_refine_ls_R_factor_all 0.1239
_refine_ls_R_factor_gt 0.0667
_refine_ls_shift/su_max 0.000
_refine_ls_shift/su_mean 0.000
_refine_ls_structure_factor_coef Fsqd
_refine_ls_weighting_details 'calc w=1/[\s^2^(Fo^2^)+(0.0645P)^2^+0.8209P] where P=(Fo^2^+2Fc^2^)/3'
_refine_ls_weighting_scheme calc
_refine_ls_wR_factor_gt 0.1560
_refine_ls_wR_factor_ref 0.1897
_reflns_number_gt 2762
_reflns_number_total 4909
_reflns_threshold_expression >2sigma(I)
_cod_data_source_file b821900a.txt
_cod_data_source_block 9a1i_50h
_cod_original_sg_symbol_H-M P_1_21/a_1
_cod_database_code 7200777

loop_
_symmetry_equiv_pos_as_xyz
'x, y, z'
'-x+1/2, y+1/2, -z'
'-x, -y, -z'
'x-1/2, -y-1/2, z'

loop_
_atom_site_label
_atom_site_type_symbol
_atom_site_fract_x
_atom_site_fract_y
_atom_site_fract_z
_atom_site_U_iso_or_equiv
_atom_site_adp_type
_atom_site_occupancy
_atom_site_symmetry_multiplicity
_atom_site_calc_flag
_atom_site_refinement_flags
_atom_site_disorder_assembly
_atom_site_disorder_group
O1A O 0.7477(5) 0.1286(5) 0.6481(7) 0.0746(7) Uani 0.26 1 d P A 1
C1 C 0.9643(2) -0.26511(17) 0.7145(2) 0.0679(7) Uani 1 1 d . A 1
H1 H 0.9338 -0.3265 0.7204 0.081 Uiso 1 1 calc R A 1
C2 C 1.0513(3) -0.2532(2) 0.6508(3) 0.0785(8) Uani 1 1 d . A 1
H2 H 1.0803 -0.3058 0.6126 0.094 Uiso 1 1 calc R A 1
C3 C 1.0990(2) -0.1608(2) 0.6418(3) 0.0787(8) Uani 1 1 d . A 1
H3 H 1.1595 -0.1531 0.5974 0.094 Uiso 1 1 calc R A 1
C4 C 1.0582(2) -0.08296(19) 0.6969(2) 0.0646(6) Uani 1 1 d . A 1
H4 H 1.0910 -0.0227 0.6893 0.078 Uiso 1 1 calc R A 1
C5 C 0.96617(18) -0.09195(14) 0.7660(2) 0.0473(5) Uani 1 1 d . A 1
C6 C 0.92059(17) -0.01284(13) 0.82325(18) 0.0433(4) Uani 1 1 d . A 1
C7 C 0.82782(17) -0.02560(13) 0.88800(18) 0.0433(4) Uani 1 1 d . A 1
C8 C 0.7808(2) 0.05005(15) 0.9535(2) 0.0557(6) Uani 1 1 d . A 1
H8 H 0.8114 0.1119 0.9532 0.067 Uiso 1 1 calc R A 1
C9 C 0.6929(2) 0.03387(18) 1.0159(3) 0.0699(7) Uani 1 1 d . A 1
H9 H 0.6637 0.0849 1.0571 0.084 Uiso 1 1 calc R A 1
C10 C 0.6442(2) -0.05879(19) 1.0199(3) 0.0705(7) Uani 1 1 d . A 1
H10 H 0.5828 -0.0685 1.0625 0.085 Uiso 1 1 calc R A 1
C11 C 0.6871(2) -0.13297(17) 0.9620(2) 0.0629(6) Uani 1 1 d . A 1
H11 H 0.6554 -0.1941 0.9660 0.075 Uiso 1 1 calc R A 1
C12 C 0.77968(19) -0.12008(14) 0.8948(2) 0.0481(5) Uani 1 1 d . A 1
C13 C 0.8260(2) -0.19669(14) 0.8378(2) 0.0549(5) Uani 1 1 d . A 1
H13 H 0.7946 -0.2578 0.8428 0.066 Uiso 1 1 calc R A 1
C14 C 0.91724(19) -0.18581(14) 0.7736(2) 0.0513(5) Uani 1 1 d . A 1
C15 C 0.97790(18) 0.08196(14) 0.8206(2) 0.0492(5) Uani 1 1 d . A 1
H15 H 1.0564 0.0842 0.8598 0.059 Uiso 1 1 calc R A 1
C16A C 0.93226(17) 0.16413(13) 0.7699(2) 0.0448(4) Uani 0.26 1 d P A 1
C17A C 0.81344(19) 0.18378(15) 0.6914(2) 0.0534(5) Uani 0.26 1 d P A 1
C18A C 0.82041(19) 0.28570(14) 0.6457(2) 0.0482(5) Uani 0.26 1 d P A 1
C19 C 0.7354(2) 0.33962(17) 0.5662(2) 0.0646(6) Uani 1 1 d . A 1
H19 H 0.6615 0.3143 0.5354 0.078 Uiso 1 1 calc R A 1
C20 C 0.7632(3) 0.43208(18) 0.5336(3) 0.0725(7) Uani 1 1 d . A 1
H20 H 0.7073 0.4688 0.4791 0.087 Uiso 1 1 calc R A 1
C21 C 0.8717(3) 0.47100(16) 0.5803(2) 0.0706(7) Uani 1 1 d . A 1
H21 H 0.8879 0.5335 0.5572 0.085 Uiso 1 1 calc R A 1
C22 C 0.9559(2) 0.41853(15) 0.6606(2) 0.0606(6) Uani 1 1 d . A 1
H22 H 1.0291 0.4447 0.6925 0.073 Uiso 1 1 calc R A 1
C23A C 0.92888(19) 0.32493(14) 0.69305(19) 0.0475(5) Uani 0.26 1 d P A 1
C24A C 1.0036(2) 0.25419(15) 0.7750(2) 0.0535(5) Uani 0.26 1 d P A 1
H241 H 1.0256 0.2775 0.8636 0.064 Uiso 0.26 1 calc PR A 1
H242 H 1.0738 0.2422 0.7419 0.064 Uiso 0.26 1 calc PR A 1
O1B O 1.0997(2) 0.26512(17) 0.8330(3) 0.0746(7) Uani 0.74 1 d P B 2
C16B C 0.93226(17) 0.16413(13) 0.7699(2) 0.0448(4) Uani 0.74 1 d P B 2
C24B C 0.81344(19) 0.18378(15) 0.6914(2) 0.0534(5) Uani 0.74 1 d P B 2
H243 H 0.7949 0.1398 0.6185 0.064 Uiso 0.74 1 calc PR B 2
H244 H 0.7548 0.1776 0.7442 0.064 Uiso 0.74 1 calc PR B 2
C23B C 0.82041(19) 0.28570(14) 0.6457(2) 0.0482(5) Uani 0.74 1 d P B 2
C18B C 0.92888(19) 0.32493(14) 0.69305(19) 0.0475(5) Uani 0.74 1 d P B 2
C17B C 1.0036(2) 0.25419(15) 0.7750(2) 0.0535(5) Uani 0.74 1 d P B 2

loop_
_atom_site_aniso_label
_atom_site_aniso_U_11
_atom_site_aniso_U_22
_atom_site_aniso_U_33
_atom_site_aniso_U_23
_atom_site_aniso_U_13
_atom_site_aniso_U_12
O1A 0.0565(13) 0.0655(14) 0.0933(16) 0.0129(12) -0.0053(12) -0.0247(10)
C1 0.0850(18) 0.0447(12) 0.0692(15) -0.0080(11) 0.0042(14) 0.0129(12)
C2 0.089(2) 0.0708(17) 0.0753(17) -0.0141(14) 0.0154(15) 0.0272(15)
C3 0.0733(17) 0.089(2) 0.0776(18) -0.0051(15) 0.0252(14) 0.0204(15)
C4 0.0619(14) 0.0626(14) 0.0710(15) 0.0006(12) 0.0171(12) 0.0035(11)
C5 0.0506(11) 0.0418(10) 0.0465(11) 0.0022(8) 0.0029(9) 0.0049(8)
C6 0.0482(10) 0.0343(9) 0.0439(10) 0.0039(8) 0.0006(8) 0.0003(8)
C7 0.0522(11) 0.0343(9) 0.0408(10) 0.0032(8) 0.0028(8) 0.0005(8)
C8 0.0745(15) 0.0375(10) 0.0580(13) -0.0013(9) 0.0204(11) -0.0018(10)
C9 0.0931(19) 0.0554(13) 0.0698(16) -0.0037(12) 0.0371(14) 0.0058(13)
C10 0.0792(17) 0.0656(15) 0.0746(16) 0.0108(13) 0.0346(14) -0.0009(13)
C11 0.0732(15) 0.0481(12) 0.0695(15) 0.0118(11) 0.0195(12) -0.0093(11)
C12 0.0578(12) 0.0377(10) 0.0469(11) 0.0053(8) 0.0061(9) -0.0010(9)
C13 0.0690(14) 0.0313(9) 0.0606(13) 0.0037(9) 0.0037(11) -0.0039(9)
C14 0.0608(13) 0.0380(10) 0.0506(11) -0.0001(9) 0.0006(10) 0.0076(9)
C15 0.0466(11) 0.0434(10) 0.0553(12) 0.0020(9) 0.0043(9) -0.0049(9)
C16A 0.0476(11) 0.0368(9) 0.0514(11) 0.0002(8) 0.0134(9) -0.0034(8)
C17A 0.0555(13) 0.0391(10) 0.0640(13) -0.0004(9) 0.0085(10) -0.0047(9)
C18A 0.0608(13) 0.0362(9) 0.0490(11) -0.0024(8) 0.0146(10) 0.0019(9)
C19 0.0700(15) 0.0536(13) 0.0668(15) 0.0035(11) 0.0057(12) 0.0056(11)
C20 0.099(2) 0.0487(13) 0.0675(16) 0.0109(12) 0.0108(15) 0.0164(13)
C21 0.111(2) 0.0370(11) 0.0668(15) 0.0047(11) 0.0248(15) -0.0014(13)
C22 0.0839(17) 0.0413(11) 0.0603(14) -0.0016(10) 0.0229(12) -0.0115(11)
C23A 0.0623(13) 0.0367(9) 0.0470(11) -0.0023(8) 0.0193(10) -0.0057(9)
C24A 0.0599(14) 0.0430(11) 0.0590(13) 0.0010(9) 0.0152(11) -0.0091(10)
O1B 0.0565(13) 0.0655(14) 0.0933(16) 0.0129(12) -0.0053(12) -0.0247(10)
C16B 0.0476(11) 0.0368(9) 0.0514(11) 0.0002(8) 0.0134(9) -0.0034(8)
C24B 0.0555(13) 0.0391(10) 0.0640(13) -0.0004(9) 0.0085(10) -0.0047(9)
C23B 0.0608(13) 0.0362(9) 0.0490(11) -0.0024(8) 0.0146(10) 0.0019(9)
C18B 0.0623(13) 0.0367(9) 0.0470(11) -0.0023(8) 0.0193(10) -0.0057(9)
C17B 0.0599(14) 0.0430(11) 0.0590(13) 0.0010(9) 0.0152(11) -0.0091(10)

loop_
_atom_type_symbol
_atom_type_description
_atom_type_scat_dispersion_real
_atom_type_scat_dispersion_imag
_atom_type_scat_source
C C 0.0033 0.0016 'International Tables Vol C Tables 4.2.6.8 and 6.1.1.4'
H H 0.0000 0.0000 'International Tables Vol C Tables 4.2.6.8 and 6.1.1.4'
O O 0.0106 0.0060 'International Tables Vol C Tables 4.2.6.8 and 6.1.1.4'

loop_
_geom_angle_atom_site_label_1
_geom_angle_atom_site_label_2
_geom_angle_atom_site_label_3
_geom_angle
_geom_angle_site_symmetry_1
_geom_angle_site_symmetry_3
_geom_angle_publ_flag
C2 C1 C14 121.5(2) . . ?
C1 C2 C3 120.0(2) . . ?
C4 C3 C2 121.1(3) . . ?
C3 C4 C5 121.1(2) . . ?
C6 C5 C4 122.85(19) . . ?
C6 C5 C14 119.63(19) . . ?
C4 C5 C14 117.50(19) . . ?
C7 C6 C5 120.42(17) . . ?
C7 C6 C15 121.29(17) . . ?
C5 C6 C15 118.17(18) . . ?
C6 C7 C8 123.63(18) . . ?
C6 C7 C12 119.32(17) . . ?
C8 C7 C12 116.99(19) . . ?
C9 C8 C7 121.4(2) . . ?
C8 C9 C10 121.4(2) . . ?
C11 C10 C9 119.6(2) . . ?
C10 C11 C12 121.5(2) . . ?
C13 C12 C11 121.64(19) . . ?
C13 C12 C7 119.18(19) . . ?
C11 C12 C7 119.17(19) . . ?
C14 C13 C12 122.48(19) . . ?
C13 C14 C1 122.2(2) . . ?
C13 C14 C5 118.97(18) . . ?
C1 C14 C5 118.8(2) . . ?
C16A C15 C6 128.62(19) . . ?
C15 C16A C17A 129.45(18) . . ?
C15 C16A C24A 121.72(19) . . ?
C17A C16A C24A 108.61(17) . . ?
O1A C17A C16A 126.2(4) . . ?
O1A C17A C18A 126.4(4) . . ?
C16A C17A C18A 104.12(17) . . ?
C23A C18A C19 120.2(2) . . ?
C23A C18A C17A 111.19(18) . . ?
C19 C18A C17A 128.6(2) . . ?
C20 C19 C18A 118.3(2) . . ?
C21 C20 C19 121.4(2) . . ?
C22 C21 C20 120.6(2) . . ?
C21 C22 C23A 118.3(2) . . ?
C18A C23A C22 121.1(2) . . ?
C18A C23A C24A 110.14(17) . . ?
C22 C23A C24A 128.8(2) . . ?
C23A C24A C16A 105.83(18) . . ?

loop_
_geom_bond_atom_site_label_1
_geom_bond_atom_site_label_2
_geom_bond_distance
_geom_bond_site_symmetry_2
_geom_bond_publ_flag
O1A C17A 1.115(6) . ?
C1 C2 1.338(4) . ?
C1 C14 1.427(3) . ?
C2 C3 1.408(4) . ?
C3 C4 1.357(3) . ?
C4 C5 1.422(3) . ?
C5 C6 1.407(3) . ?
C5 C14 1.431(3) . ?
C6 C7 1.405(3) . ?
C6 C15 1.479(3) . ?
C7 C8 1.426(3) . ?
C7 C12 1.434(3) . ?
C8 C9 1.346(3) . ?
C9 C10 1.410(3) . ?
C10 C11 1.344(3) . ?
C11 C12 1.421(3) . ?
C12 C13 1.384(3) . ?
C13 C14 1.383(3) . ?
C15 C16A 1.325(3) . ?
C16A C17A 1.493(3) . ?
C16A C24A 1.498(3) . ?
C17A C18A 1.501(3) . ?
C18A C23A 1.380(3) . ?
C18A C19 1.384(3) . ?
C19 C20 1.383(3) . ?
C20 C21 1.377(4) . ?
C21 C22 1.371(4) . ?
C22 C23A 1.395(3) . ?
C23A C24A 1.472(3) . ?

loop_
_geom_torsion_atom_site_label_1
_geom_torsion_atom_site_label_2
_geom_torsion_atom_site_label_3
_geom_torsion_atom_site_label_4
_geom_torsion
_geom_torsion_site_symmetry_1
_geom_torsion_site_symmetry_2
_geom_torsion_site_symmetry_3
_geom_torsion_site_symmetry_4
_geom_torsion_publ_flag
C14 C1 C2 C3 0.5(4) . . . . ?
C1 C2 C3 C4 0.0(4) . . . . ?
C2 C3 C4 C5 0.2(4) . . . . ?
C3 C4 C5 C6 -179.3(2) . . . . ?
C3 C4 C5 C14 -0.9(3) . . . . ?
C4 C5 C6 C7 178.58(19) . . . . ?
C14 C5 C6 C7 0.2(3) . . . . ?
C4 C5 C6 C15 -5.4(3) . . . . ?
C14 C5 C6 C15 176.29(18) . . . . ?
C5 C6 C7 C8 176.91(19) . . . . ?
C15 C6 C7 C8 1.0(3) . . . . ?
C5 C6 C7 C12 -0.2(3) . . . . ?
C15 C6 C7 C12 -176.17(18) . . . . ?
C6 C7 C8 C9 -179.0(2) . . . . ?
C12 C7 C8 C9 -1.8(3) . . . . ?
C7 C8 C9 C10 0.5(4) . . . . ?
C8 C9 C10 C11 0.9(4) . . . . ?
C9 C10 C11 C12 -0.9(4) . . . . ?
C10 C11 C12 C13 178.4(2) . . . . ?
C10 C11 C12 C7 -0.4(3) . . . . ?
C6 C7 C12 C13 0.2(3) . . . . ?
C8 C7 C12 C13 -177.1(2) . . . . ?
C6 C7 C12 C11 179.05(19) . . . . ?
C8 C7 C12 C11 1.7(3) . . . . ?
C11 C12 C13 C14 -179.0(2) . . . . ?
C7 C12 C13 C14 -0.3(3) . . . . ?
C12 C13 C14 C1 -179.7(2) . . . . ?
C12 C13 C14 C5 0.2(3) . . . . ?
C2 C1 C14 C13 178.9(2) . . . . ?
C2 C1 C14 C5 -1.1(4) . . . . ?
C6 C5 C14 C13 -0.2(3) . . . . ?
C4 C5 C14 C13 -178.7(2) . . . . ?
C6 C5 C14 C1 179.76(19) . . . . ?
C4 C5 C14 C1 1.3(3) . . . . ?
C7 C6 C15 C16A -62.4(3) . . . . ?
C5 C6 C15 C16A 121.6(2) . . . . ?
C6 C15 C16A C17A -5.6(4) . . . . ?
C6 C15 C16A C24A -179.6(2) . . . . ?
C15 C16A C17A O1A -11.3(6) . . . . ?
C24A C16A C17A O1A 163.3(5) . . . . ?
C15 C16A C17A C18A -171.6(2) . . . . ?
C24A C16A C17A C18A 3.0(2) . . . . ?
O1A C17A C18A C23A -161.8(5) . . . . ?
C16A C17A C18A C23A -1.5(2) . . . . ?
O1A C17A C18A C19 17.7(6) . . . . ?
C16A C17A C18A C19 178.0(2) . . . . ?
C23A C18A C19 C20 1.4(3) . . . . ?
C17A C18A C19 C20 -178.0(2) . . . . ?
C18A C19 C20 C21 -1.1(4) . . . . ?
C19 C20 C21 C22 0.3(4) . . . . ?
C20 C21 C22 C23A 0.2(4) . . . . ?
C19 C18A C23A C22 -1.0(3) . . . . ?
C17A C18A C23A C22 178.58(19) . . . . ?
C19 C18A C23A C24A 179.87(19) . . . . ?
C17A C18A C23A C24A -0.6(2) . . . . ?
C21 C22 C23A C18A 0.1(3) . . . . ?
C21 C22 C23A C24A 179.1(2) . . . . ?
C18A C23A C24A C16A 2.4(2) . . . . ?
C22 C23A C24A C16A -176.7(2) . . . . ?
C15 C16A C24A C23A 171.75(19) . . . . ?
C17A C16A C24A C23A -3.3(2) . . . . ?
